data_4022405
loop_
_publ_author_name
'Xiao-Long Qiu'
'Feng-Ling Qing'

_publ_section_title
;
 Synthesis of cis-4-Trifluoromethyl- and
 cis-4-Difluoromethyl--pyroglutamic Acids
;
_journal_name_full 'Journal of Organic Chemistry'
_journal_page_first 3614
_journal_page_last 3617
_journal_paper_doi 10.1021/jo034098m
_journal_volume 68
_journal_year 2003
_chemical_formula_sum 'C18 H18 F3 N O4'
_chemical_formula_weight 369.33
_chemical_name_systematic
;
  ?
;
_space_group_IT_number 7
_symmetry_cell_setting monoclinic
_symmetry_space_group_name_Hall 'P -2yac'
_symmetry_space_group_name_H-M 'P 1 n 1'
_atom_sites_solution_hydrogens geom
_atom_sites_solution_primary direct
_atom_sites_solution_secondary difmap
_audit_creation_method SHELXL-97
_cell_angle_alpha 90.00
_cell_angle_beta 92.548(2)
_cell_angle_gamma 90.00
_cell_formula_units_Z 4
_cell_length_a 14.5472(15)
_cell_length_b 6.0792(6)
_cell_length_c 20.508(2)
_cell_measurement_reflns_used 874
_cell_measurement_temperature 293(2)
_cell_measurement_theta_max 37.663
_cell_measurement_theta_min 5.606
_cell_volume 1811.8(3)
_computing_cell_refinement 'Bruker SMART'
_computing_data_collection 'Bruker SMART'
_computing_data_reduction 'Bruker SHELXTL'
_computing_molecular_graphics 'Bruker SHELXTL'
_computing_publication_material 'Bruker SHELXTL'
_computing_structure_refinement 'SHELXL-97 (Sheldrick, 1997)'
_computing_structure_solution 'SHELXS-97 (Sheldrick, 1990)'
_diffrn_ambient_temperature 293(2)
_diffrn_measured_fraction_theta_full 0.930
_diffrn_measured_fraction_theta_max 0.930
_diffrn_measurement_device_type 'CCD area detector'
_diffrn_measurement_method 'phi and omega scans'
_diffrn_radiation_monochromator graphite
_diffrn_radiation_source 'fine-focus sealed tube'
_diffrn_radiation_type MoK\a
_diffrn_radiation_wavelength 0.71073
_diffrn_reflns_av_R_equivalents 0.0706
_diffrn_reflns_av_sigmaI/netI 0.1489
_diffrn_reflns_limit_h_max 16
_diffrn_reflns_limit_h_min -18
_diffrn_reflns_limit_k_max 8
_diffrn_reflns_limit_k_min -7
_diffrn_reflns_limit_l_max 22
_diffrn_reflns_limit_l_min -26
_diffrn_reflns_number 10622
_diffrn_reflns_theta_full 28.44
_diffrn_reflns_theta_max 28.44
_diffrn_reflns_theta_min 1.68
_exptl_absorpt_coefficient_mu 0.115
_exptl_absorpt_correction_T_max 1.0000
_exptl_absorpt_correction_T_min 0.6081
_exptl_absorpt_correction_type sadabs
_exptl_crystal_colour colourless
_exptl_crystal_density_diffrn 1.354
_exptl_crystal_density_method 'not measured'
_exptl_crystal_F_000 768
_refine_diff_density_max 0.137
_refine_diff_density_min -0.119
_refine_diff_density_rms 0.029
_refine_ls_abs_structure_details 'Flack H D (1983), Acta Cryst. A39, 876-881'
_refine_ls_abs_structure_Flack 0.2(19)
_refine_ls_extinction_method none
_refine_ls_goodness_of_fit_ref 0.648
_refine_ls_hydrogen_treatment mixed
_refine_ls_matrix_type full
_refine_ls_number_parameters 475
_refine_ls_number_reflns 5802
_refine_ls_number_restraints 2
_refine_ls_restrained_S_all 0.648
_refine_ls_R_factor_all 0.1592
_refine_ls_R_factor_gt 0.0389
_refine_ls_shift/su_max 0.340
_refine_ls_shift/su_mean 0.073
_refine_ls_structure_factor_coef Fsqd
_refine_ls_weighting_details 'calc w=1/[\s^2^(Fo^2^)+(0.0135P)^2^+0.0000P] where P=(Fo^2^+2Fc^2^)/3'
_refine_ls_weighting_scheme calc
_refine_ls_wR_factor_gt 0.0615
_refine_ls_wR_factor_ref 0.0822
_reflns_number_gt 1824
_reflns_number_total 5802
_reflns_threshold_expression >2sigma(I)
_cod_data_source_file jo034098msi20030226_014621.cif
_cod_data_source_block cd2231
_cod_depositor_comments
;
The following automatic conversions were performed:
'_symmetry_cell_setting' value 'Monoclinic' changed to 'monoclinic'
according to '/home/saulius/struct/CIF-dictionaries/cif_core.dic'
dictionary named 'cif_core.dic' version 2.4.1 from 2010-06-29.

Automatic conversion script
Id: cif_fix_enum 1527 2010-12-29 10:47:43Z saulius 
;
_cod_original_sg_symbol_H-M 'P n'
_cod_database_code 4022405

loop_
_symmetry_equiv_pos_as_xyz
'x, y, z'
'x+1/2, -y, z+1/2'

loop_
_atom_site_label
_atom_site_type_symbol
_atom_site_fract_x
_atom_site_fract_y
_atom_site_fract_z
_atom_site_U_iso_or_equiv
_atom_site_adp_type
_atom_site_occupancy
_atom_site_symmetry_multiplicity
_atom_site_calc_flag
_atom_site_refinement_flags
O1 O 0.2245(5) 1.0131(11) 0.3316(4) 0.065(2) Uani 1 1 d .
O2 O 0.3482(5) 0.9746(13) 0.2698(4) 0.075(2) Uani 1 1 d .
O3 O 0.0593(4) 0.4823(12) 0.3559(3) 0.066(2) Uani 1 1 d .
O4 O 0.2013(4) 0.6083(10) 0.3895(3) 0.0475(17) Uani 1 1 d .
O5 O 0.2161(5) 0.4738(11) 0.8608(4) 0.067(2) Uani 1 1 d .
O6 O 0.3398(5) 0.5098(12) 0.7997(4) 0.066(2) Uani 1 1 d .
O7 O 0.3621(4) 0.1123(10) 0.7378(3) 0.0566(18) Uani 1 1 d .
O8 O 0.4992(5) -0.0224(12) 0.7739(4) 0.079(2) Uani 1 1 d .
F1 F 0.1555(6) 0.1305(12) 0.1295(4) 0.155(4) Uani 1 1 d .
F2 F 0.1507(7) 0.3985(15) 0.0763(4) 0.162(4) Uani 1 1 d .
F3 F 0.2797(6) 0.2696(14) 0.1059(4) 0.175(4) Uani 1 1 d .
F4 F 0.3949(5) -0.3893(9) 0.9961(3) 0.105(2) Uani 1 1 d .
F5 F 0.4144(5) -0.0913(13) 1.0540(4) 0.121(3) Uani 1 1 d .
F6 F 0.2852(5) -0.2041(12) 1.0321(3) 0.115(2) Uani 1 1 d .
N1 N 0.1702(5) 0.5630(13) 0.2824(4) 0.047(2) Uani 1 1 d .
N2 N 0.3907(5) 0.0631(13) 0.8454(4) 0.046(2) Uani 1 1 d .
C1 C 0.1498(6) 0.4127(17) 0.2352(5) 0.057(3) Uani 1 1 d .
H1 H 0.1057 0.3027 0.2380 0.069 Uiso 1 1 calc R
C2 C 0.2010(7) 0.4444(16) 0.1850(5) 0.053(3) Uani 1 1 d .
C3 C 0.2579(6) 0.6341(16) 0.1970(5) 0.053(3) Uani 1 1 d .
H3 H 0.2990 0.6963 0.1689 0.064 Uiso 1 1 calc R
C4 C 0.2388(7) 0.7061(17) 0.2595(4) 0.049(3) Uani 1 1 d .
C5 C 0.2667(8) 0.9128(17) 0.2906(6) 0.056(3) Uani 1 1 d .
C6 C 0.3861(8) 1.1770(17) 0.2964(6) 0.077(3) Uani 1 1 d .
H6A H 0.4288 1.2371 0.2661 0.092 Uiso 1 1 calc R
H6B H 0.3366 1.2824 0.3005 0.092 Uiso 1 1 calc R
C7 C 0.4335(7) 1.1503(18) 0.3597(6) 0.058(3) Uani 1 1 d .
C8 C 0.4391(8) 1.3139(19) 0.4035(6) 0.073(3) Uani 1 1 d .
H8 H 0.4109 1.4472 0.3929 0.087 Uiso 1 1 calc R
C9 C 0.4842(9) 1.293(2) 0.4629(6) 0.091(4) Uani 1 1 d .
H9 H 0.4814 1.4066 0.4932 0.109 Uiso 1 1 calc R
C10 C 0.5344(9) 1.105(3) 0.4785(7) 0.101(5) Uani 1 1 d .
H10 H 0.5691 1.0937 0.5176 0.121 Uiso 1 1 calc R
C11 C 0.5310(8) 0.942(2) 0.4356(8) 0.092(4) Uani 1 1 d .
H11 H 0.5631 0.8127 0.4453 0.111 Uiso 1 1 calc R
C12 C 0.4831(8) 0.9566(19) 0.3789(7) 0.080(4) Uani 1 1 d .
H12 H 0.4818 0.8364 0.3509 0.096 Uiso 1 1 calc R
C13 C 0.1387(7) 0.5517(14) 0.3450(5) 0.052(3) Uani 1 1 d .
C14 C 0.1783(7) 0.6476(17) 0.4591(5) 0.057(3) Uani 1 1 d .
C15 C 0.0978(7) 0.8015(18) 0.4604(5) 0.081(4) Uani 1 1 d .
H15A H 0.1113 0.9329 0.4366 0.122 Uiso 1 1 calc R
H15B H 0.0862 0.8386 0.5047 0.122 Uiso 1 1 calc R
H15C H 0.0445 0.7315 0.4405 0.122 Uiso 1 1 calc R
C16 C 0.1588(8) 0.4083(18) 0.4882(5) 0.076(3) Uani 1 1 d .
H16A H 0.1594 0.4160 0.5350 0.114 Uiso 1 1 calc R
H16B H 0.2055 0.3080 0.4752 0.114 Uiso 1 1 calc R
H16C H 0.0997 0.3574 0.4718 0.114 Uiso 1 1 calc R
C17 C 0.2651(8) 0.743(2) 0.4901(6) 0.131(5) Uani 1 1 d .
H17A H 0.2800 0.8768 0.4683 0.196 Uiso 1 1 calc R
H17B H 0.3145 0.6393 0.4863 0.196 Uiso 1 1 calc R
H17C H 0.2562 0.7721 0.5353 0.196 Uiso 1 1 calc R
C18 C 0.2003(7) 0.3198(18) 0.1227(6) 0.066(3) Uani 1 1 d .
C19 C 0.4134(6) -0.0976(16) 0.8903(5) 0.048(3) Uani 1 1 d .
H19 H 0.4547 -0.2127 0.8856 0.058 Uiso 1 1 calc R
C20 C 0.3615(7) -0.0523(17) 0.9448(5) 0.053(3) Uani 1 1 d .
C21 C 0.3099(7) 0.1310(18) 0.9282(5) 0.060(3) Uani 1 1 d .
H21 H 0.2680 0.1960 0.9552 0.071 Uiso 1 1 calc R
C22 C 0.3269(6) 0.2019(15) 0.8704(5) 0.046(3) Uani 1 1 d .
C23 C 0.2969(7) 0.4049(17) 0.8363(6) 0.054(3) Uani 1 1 d .
C24 C 0.1817(8) 0.6769(18) 0.8328(5) 0.067(3) Uani 1 1 d .
H24A H 0.2330 0.7765 0.8277 0.080 Uiso 1 1 calc R
H24B H 0.1406 0.7446 0.8629 0.080 Uiso 1 1 calc R
C25 C 0.1304(7) 0.6482(17) 0.7666(5) 0.052(3) Uani 1 1 d .
C26 C 0.0871(8) 0.4625(19) 0.7522(6) 0.069(3) Uani 1 1 d .
H26 H 0.0910 0.3452 0.7813 0.083 Uiso 1 1 calc R
C27 C 0.0355(9) 0.441(2) 0.6935(8) 0.092(4) Uani 1 1 d .
H27 H 0.0047 0.3107 0.6834 0.110 Uiso 1 1 calc R
C28 C 0.0306(9) 0.617(3) 0.6503(6) 0.094(4) Uani 1 1 d .
H28 H -0.0018 0.6035 0.6103 0.113 Uiso 1 1 calc R
C29 C 0.0734(10) 0.806(3) 0.6668(7) 0.112(5) Uani 1 1 d .
H29 H 0.0664 0.9275 0.6394 0.135 Uiso 1 1 calc R
C30 C 0.1272(10) 0.825(2) 0.7233(7) 0.083(4) Uani 1 1 d .
H30 H 0.1608 0.9521 0.7324 0.100 Uiso 1 1 calc R
C31 C 0.4274(7) 0.0417(16) 0.7800(5) 0.049(3) Uani 1 1 d .
C32 C 0.3877(7) 0.1358(18) 0.6694(5) 0.058(3) Uani 1 1 d .
C33 C 0.3012(8) 0.2532(16) 0.6409(5) 0.075(3) Uani 1 1 d .
H33A H 0.2497 0.1543 0.6409 0.112 Uiso 1 1 calc R
H33B H 0.3112 0.2989 0.5970 0.112 Uiso 1 1 calc R
H33C H 0.2885 0.3798 0.6671 0.112 Uiso 1 1 calc R
C34 C 0.4712(7) 0.2965(17) 0.6654(5) 0.082(4) Uani 1 1 d .
H34A H 0.4742 0.3513 0.6216 0.124 Uiso 1 1 calc R
H34B H 0.5271 0.2196 0.6772 0.124 Uiso 1 1 calc R
H34C H 0.4636 0.4174 0.6948 0.124 Uiso 1 1 calc R
C35 C 0.4037(8) -0.0648(19) 0.6374(6) 0.091(4) Uani 1 1 d .
H35A H 0.3472 -0.1462 0.6328 0.136 Uiso 1 1 calc R
H35B H 0.4483 -0.1491 0.6626 0.136 Uiso 1 1 calc R
H35C H 0.4264 -0.0359 0.5950 0.136 Uiso 1 1 calc R
C36 C 0.3661(9) -0.193(2) 1.0021(6) 0.088(4) Uani 1 1 d .

loop_
_atom_site_aniso_label
_atom_site_aniso_U_11
_atom_site_aniso_U_22
_atom_site_aniso_U_33
_atom_site_aniso_U_23
_atom_site_aniso_U_13
_atom_site_aniso_U_12
O1 0.062(5) 0.049(4) 0.084(6) -0.010(4) 0.015(4) -0.011(3)
O2 0.062(5) 0.092(6) 0.072(5) -0.017(4) 0.013(4) -0.035(4)
O3 0.050(5) 0.091(5) 0.057(5) 0.009(4) 0.000(3) -0.026(4)
O4 0.037(4) 0.063(4) 0.043(4) -0.003(3) 0.003(3) -0.005(3)
O5 0.062(5) 0.057(4) 0.083(6) -0.001(4) 0.009(4) 0.024(4)
O6 0.061(5) 0.056(4) 0.080(6) -0.004(4) 0.001(4) 0.001(4)
O7 0.072(5) 0.049(4) 0.047(4) 0.005(3) -0.013(4) 0.001(3)
O8 0.060(5) 0.093(6) 0.085(6) 0.022(5) 0.022(4) 0.033(4)
F1 0.225(8) 0.136(6) 0.109(6) -0.061(5) 0.057(5) -0.115(6)
F2 0.255(10) 0.157(8) 0.069(6) 0.003(5) -0.052(6) 0.058(7)
F3 0.111(6) 0.251(8) 0.166(6) -0.148(6) 0.040(5) -0.008(5)
F4 0.185(6) 0.049(3) 0.082(5) 0.007(3) 0.020(4) 0.010(4)
F5 0.164(7) 0.132(6) 0.066(5) 0.033(5) -0.023(4) 0.003(5)
F6 0.126(6) 0.131(5) 0.092(4) 0.016(4) 0.049(4) 0.014(4)
N1 0.047(5) 0.046(5) 0.049(6) 0.003(4) 0.001(4) -0.016(4)
N2 0.044(5) 0.049(5) 0.045(5) -0.002(4) -0.002(4) 0.000(4)
C1 0.047(6) 0.054(6) 0.069(7) -0.007(5) -0.012(5) -0.023(5)
C2 0.061(7) 0.039(6) 0.058(7) -0.012(5) -0.001(5) 0.000(5)
C3 0.048(6) 0.064(7) 0.047(6) 0.004(5) 0.004(5) 0.010(5)
C4 0.055(6) 0.062(7) 0.031(5) -0.002(5) -0.006(4) -0.009(5)
C5 0.066(7) 0.048(6) 0.054(7) 0.019(6) -0.004(6) -0.016(6)
C6 0.076(8) 0.046(7) 0.108(10) 0.011(7) 0.007(7) -0.027(6)
C7 0.043(6) 0.056(7) 0.074(8) 0.013(6) 0.000(6) -0.019(6)
C8 0.084(8) 0.057(7) 0.076(9) -0.006(7) -0.009(7) 0.007(6)
C9 0.118(10) 0.094(9) 0.061(9) -0.014(7) 0.016(7) 0.013(8)
C10 0.080(10) 0.128(12) 0.094(11) 0.009(9) -0.012(8) -0.031(9)
C11 0.052(8) 0.094(10) 0.128(14) 0.041(10) -0.017(8) -0.009(7)
C12 0.069(8) 0.055(7) 0.116(11) 0.002(7) 0.000(8) 0.010(6)
C13 0.055(7) 0.029(5) 0.071(7) -0.001(5) -0.016(6) -0.002(5)
C14 0.071(8) 0.055(7) 0.046(7) -0.003(5) -0.005(6) 0.003(6)
C15 0.075(8) 0.099(8) 0.070(8) -0.037(6) 0.014(6) 0.005(7)
C16 0.125(9) 0.060(6) 0.042(6) 0.018(5) 0.001(6) -0.005(5)
C17 0.079(10) 0.202(13) 0.109(9) -0.074(9) -0.025(7) -0.020(8)
C18 0.051(6) 0.070(7) 0.075(7) -0.016(6) -0.020(5) 0.006(5)
C19 0.058(6) 0.051(6) 0.036(6) -0.005(5) -0.004(5) 0.001(5)
C20 0.063(7) 0.064(7) 0.032(6) -0.014(5) 0.006(5) 0.002(6)
C21 0.059(7) 0.063(7) 0.057(7) -0.011(5) 0.017(5) 0.024(5)
C22 0.036(5) 0.035(5) 0.067(7) -0.008(5) 0.011(5) 0.011(5)
C23 0.036(6) 0.057(7) 0.068(8) -0.008(6) -0.003(5) -0.002(5)
C24 0.061(7) 0.074(8) 0.064(7) -0.003(6) -0.004(5) 0.030(6)
C25 0.050(6) 0.042(6) 0.064(8) -0.002(5) 0.012(5) 0.002(5)
C26 0.069(8) 0.056(7) 0.081(9) 0.004(6) -0.003(7) 0.013(6)
C27 0.094(9) 0.074(9) 0.108(13) -0.015(9) 0.007(8) -0.020(7)
C28 0.096(10) 0.120(11) 0.068(9) -0.045(9) 0.009(7) 0.008(9)
C29 0.149(13) 0.101(10) 0.085(10) 0.004(9) -0.016(9) 0.036(9)
C30 0.112(10) 0.065(8) 0.075(9) 0.005(7) 0.024(7) -0.001(7)
C31 0.051(6) 0.057(6) 0.041(6) -0.002(5) 0.014(5) 0.002(5)
C32 0.063(7) 0.062(7) 0.048(7) 0.010(6) 0.001(5) -0.008(6)
C33 0.090(9) 0.076(7) 0.057(6) 0.009(5) -0.013(6) -0.007(6)
C34 0.091(8) 0.064(7) 0.093(9) -0.015(6) 0.008(6) -0.030(6)
C35 0.098(9) 0.080(8) 0.096(9) -0.019(7) 0.014(7) -0.023(6)
C36 0.137(10) 0.076(8) 0.054(7) -0.008(6) 0.045(7) 0.026(7)

loop_
_atom_type_symbol
_atom_type_description
_atom_type_scat_dispersion_real
_atom_type_scat_dispersion_imag
_atom_type_scat_source
C C 0.0033 0.0016 'International Tables Vol C Tables 4.2.6.8 and 6.1.1.4'
H H 0.0000 0.0000 'International Tables Vol C Tables 4.2.6.8 and 6.1.1.4'
O O 0.0106 0.0060 'International Tables Vol C Tables 4.2.6.8 and 6.1.1.4'
N N 0.0061 0.0033 'International Tables Vol C Tables 4.2.6.8 and 6.1.1.4'
F F 0.0171 0.0103 'International Tables Vol C Tables 4.2.6.8 and 6.1.1.4'

loop_
_geom_angle_atom_site_label_1
_geom_angle_atom_site_label_2
_geom_angle_atom_site_label_3
_geom_angle
C5 O2 C6 116.7(9)
C13 O4 C14 121.9(8)
C23 O5 C24 113.9(9)
C31 O7 C32 116.7(8)
C1 N1 C13 123.9(8)
C1 N1 C4 108.2(8)
C13 N1 C4 127.2(8)
C22 N2 C19 109.5(8)
C22 N2 C31 132.4(9)
C19 N2 C31 117.5(8)
C2 C1 N1 110.3(9)
C2 C1 H1 124.8
N1 C1 H1 124.9
C1 C2 C3 109.1(9)
C1 C2 C18 128.2(10)
C3 C2 C18 122.7(10)
C4 C3 C2 105.9(9)
C4 C3 H3 127.1
C2 C3 H3 127.0
C3 C4 N1 106.5(8)
C3 C4 C5 127.6(10)
N1 C4 C5 124.6(9)
O1 C5 O2 124.0(10)
O1 C5 C4 126.3(10)
O2 C5 C4 109.7(11)
C7 C6 O2 113.6(9)
C7 C6 H6A 108.8
O2 C6 H6A 108.8
C7 C6 H6B 108.9
O2 C6 H6B 108.9
H6A C6 H6B 107.7
C8 C7 C12 114.4(11)
C8 C7 C6 121.9(11)
C12 C7 C6 123.6(12)
C7 C8 C9 122.9(12)
C7 C8 H8 118.6
C9 C8 H8 118.5
C8 C9 C10 120.6(12)
C8 C9 H9 119.7
C10 C9 H9 119.6
C11 C10 C9 117.4(13)
C11 C10 H10 121.3
C9 C10 H10 121.3
C12 C11 C10 122.1(14)
C12 C11 H11 118.9
C10 C11 H11 119.0
C11 C12 C7 122.4(13)
C11 C12 H12 118.8
C7 C12 H12 118.7
O3 C13 O4 125.6(10)
O3 C13 N1 121.6(9)
O4 C13 N1 112.7(9)
O4 C14 C15 108.8(8)
O4 C14 C17 104.2(9)
C15 C14 C17 113.3(10)
O4 C14 C16 105.1(8)
C15 C14 C16 114.1(9)
C17 C14 C16 110.5(9)
C14 C15 H15A 109.4
C14 C15 H15B 109.5
H15A C15 H15B 109.5
C14 C15 H15C 109.5
H15A C15 H15C 109.5
H15B C15 H15C 109.5
C14 C16 H16A 109.4
C14 C16 H16B 109.6
H16A C16 H16B 109.5
C14 C16 H16C 109.4
H16A C16 H16C 109.5
H16B C16 H16C 109.5
C14 C17 H17A 109.4
C14 C17 H17B 109.4
H17A C17 H17B 109.5
C14 C17 H17C 109.5
H17A C17 H17C 109.5
H17B C17 H17C 109.5
F3 C18 F2 112.7(11)
F3 C18 F1 106.2(9)
F2 C18 F1 98.0(9)
F3 C18 C2 112.9(9)
F2 C18 C2 115.9(9)
F1 C18 C2 109.6(10)
N2 C19 C20 105.8(9)
N2 C19 H19 127.0
C20 C19 H19 127.2
C21 C20 C19 105.6(9)
C21 C20 C36 133.0(10)
C19 C20 C36 121.4(10)
C22 C21 C20 111.8(9)
C22 C21 H21 124.0
C20 C21 H21 124.2
C21 C22 N2 107.3(9)
C21 C22 C23 130.5(10)
N2 C22 C23 121.9(9)
O6 C23 O5 123.8(10)
O6 C23 C22 126.8(10)
O5 C23 C22 108.8(10)
O5 C24 C25 113.7(9)
O5 C24 H24A 108.7
C25 C24 H24A 108.8
O5 C24 H24B 108.9
C25 C24 H24B 108.9
H24A C24 H24B 107.7
C26 C25 C30 121.0(12)
C26 C25 C24 120.3(11)
C30 C25 C24 118.6(10)
C25 C26 C27 120.3(12)
C25 C26 H26 119.9
C27 C26 H26 119.8
C28 C27 C26 119.4(13)
C28 C27 H27 120.2
C26 C27 H27 120.4
C29 C28 C27 119.1(13)
C29 C28 H28 120.4
C27 C28 H28 120.4
C28 C29 C30 121.5(14)
C28 C29 H29 119.3
C30 C29 H29 119.2
C29 C30 C25 118.4(13)
C29 C30 H30 120.8
C25 C30 H30 120.7
O8 C31 O7 132.7(10)
O8 C31 N2 120.5(10)
O7 C31 N2 106.8(8)
C35 C32 O7 114.4(9)
C35 C32 C33 112.0(9)
O7 C32 C33 99.7(8)
C35 C32 C34 111.8(9)
O7 C32 C34 109.9(9)
C33 C32 C34 108.3(9)
C32 C33 H33A 109.5
C32 C33 H33B 109.4
H33A C33 H33B 109.5
C32 C33 H33C 109.5
H33A C33 H33C 109.5
H33B C33 H33C 109.5
C32 C34 H34A 109.4
C32 C34 H34B 109.5
H34A C34 H34B 109.5
C32 C34 H34C 109.5
H34A C34 H34C 109.5
H34B C34 H34C 109.5
C32 C35 H35A 109.4
C32 C35 H35B 109.5
H35A C35 H35B 109.5
C32 C35 H35C 109.6
H35A C35 H35C 109.5
H35B C35 H35C 109.5
F4 C36 F6 107.2(11)
F4 C36 F5 109.5(12)
F6 C36 F5 95.3(8)
F4 C36 C20 118.6(10)
F6 C36 C20 112.7(11)
F5 C36 C20 111.0(10)

loop_
_geom_bond_atom_site_label_1
_geom_bond_atom_site_label_2
_geom_bond_distance
O1 C5 1.225(12)
O2 C5 1.332(12)
O2 C6 1.445(12)
O3 C13 1.259(11)
O4 C13 1.306(11)
O4 C14 1.500(12)
O5 C23 1.365(12)
O5 C24 1.442(11)
O6 C23 1.184(11)
O7 C31 1.327(12)
O7 C32 1.475(12)
O8 C31 1.127(10)
F1 C18 1.333(12)
F2 C18 1.263(12)
F3 C18 1.258(12)
F4 C36 1.270(11)
F5 C36 1.395(14)
F6 C36 1.353(12)
N1 C1 1.354(12)
N1 C13 1.384(12)
N1 C4 1.420(11)
N2 C22 1.371(11)
N2 C19 1.372(11)
N2 C31 1.471(11)
C1 C2 1.312(13)
C1 H1 0.9300
C2 C3 1.434(13)
C2 C18 1.485(14)
C3 C4 1.393(12)
C3 H3 0.9300
C4 C5 1.459(14)
C6 C7 1.452(16)
C6 H6A 0.9700
C6 H6B 0.9700
C7 C8 1.340(14)
C7 C12 1.427(15)
C8 C9 1.363(16)
C8 H8 0.9300
C9 C10 1.388(17)
C9 H9 0.9300
C10 C11 1.327(18)
C10 H10 0.9300
C11 C12 1.331(18)
C11 H11 0.9300
C12 H12 0.9300
C14 C15 1.500(13)
C14 C17 1.503(15)
C14 C16 1.603(14)
C15 H15A 0.9600
C15 H15B 0.9600
C15 H15C 0.9600
C16 H16A 0.9600
C16 H16B 0.9600
C16 H16C 0.9600
C17 H17A 0.9600
C17 H17B 0.9600
C17 H17C 0.9600
C19 C20 1.403(13)
C19 H19 0.9300
C20 C21 1.378(13)
C20 C36 1.455(15)
C21 C22 1.294(13)
C21 H21 0.9300
C22 C23 1.476(14)
C24 C25 1.530(15)
C24 H24A 0.9700
C24 H24B 0.9700
C25 C26 1.320(14)
C25 C30 1.392(14)
C26 C27 1.397(18)
C26 H26 0.9300
C27 C28 1.386(18)
C27 H27 0.9300
C28 C29 1.347(18)
C28 H28 0.9300
C29 C30 1.373(18)
C29 H29 0.9300
C30 H30 0.9300
C32 C35 1.409(14)
C32 C33 1.540(15)
C32 C34 1.564(13)
C33 H33A 0.9600
C33 H33B 0.9600
C33 H33C 0.9600
C34 H34A 0.9600
C34 H34B 0.9600
C34 H34C 0.9600
C35 H35A 0.9600
C35 H35B 0.9600
C35 H35C 0.9600

loop_
_geom_torsion_atom_site_label_1
_geom_torsion_atom_site_label_2
_geom_torsion_atom_site_label_3
_geom_torsion_atom_site_label_4
_geom_torsion
C13 N1 C1 C2 -169.3(9)
C4 N1 C1 C2 1.6(11)
N1 C1 C2 C3 -2.5(12)
N1 C1 C2 C18 -179.1(9)
C1 C2 C3 C4 2.4(12)
C18 C2 C3 C4 179.3(9)
C2 C3 C4 N1 -1.4(10)
C2 C3 C4 C5 -168.9(10)
C1 N1 C4 C3 0.0(10)
C13 N1 C4 C3 170.5(8)
C1 N1 C4 C5 168.0(9)
C13 N1 C4 C5 -21.5(15)
C6 O2 C5 O1 -2.1(15)
C6 O2 C5 C4 -179.7(9)
C3 C4 C5 O1 149.9(11)
N1 C4 C5 O1 -15.5(17)
C3 C4 C5 O2 -32.6(14)
N1 C4 C5 O2 162.0(9)
C5 O2 C6 C7 82.7(12)
O2 C6 C7 C8 -151.5(10)
O2 C6 C7 C12 32.9(15)
C12 C7 C8 C9 -3.2(17)
C6 C7 C8 C9 -179.2(11)
C7 C8 C9 C10 6(2)
C8 C9 C10 C11 -4.8(19)
C9 C10 C11 C12 1(2)
C10 C11 C12 C7 1(2)
C8 C7 C12 C11 -0.4(16)
C6 C7 C12 C11 175.5(12)
C14 O4 C13 O3 -14.8(14)
C14 O4 C13 N1 168.8(8)
C1 N1 C13 O3 -36.7(13)
C4 N1 C13 O3 154.3(9)
C1 N1 C13 O4 139.9(9)
C4 N1 C13 O4 -29.2(13)
C13 O4 C14 C15 -50.1(12)
C13 O4 C14 C17 -171.2(8)
C13 O4 C14 C16 72.5(10)
C1 C2 C18 F3 -133.7(12)
C3 C2 C18 F3 50.1(15)
C1 C2 C18 F2 94.2(16)
C3 C2 C18 F2 -82.1(14)
C1 C2 C18 F1 -15.5(15)
C3 C2 C18 F1 168.3(10)
C22 N2 C19 C20 -0.5(10)
C31 N2 C19 C20 -173.2(8)
N2 C19 C20 C21 1.0(11)
N2 C19 C20 C36 178.4(10)
C19 C20 C21 C22 -1.3(13)
C36 C20 C21 C22 -178.2(12)
C20 C21 C22 N2 1.0(12)
C20 C21 C22 C23 -171.6(10)
C19 N2 C22 C21 -0.3(10)
C31 N2 C22 C21 170.9(9)
C19 N2 C22 C23 173.1(9)
C31 N2 C22 C23 -15.7(15)
C24 O5 C23 O6 6.4(15)
C24 O5 C23 C22 177.7(8)
C21 C22 C23 O6 144.8(12)
N2 C22 C23 O6 -26.9(16)
C21 C22 C23 O5 -26.2(15)
N2 C22 C23 O5 162.1(9)
C23 O5 C24 C25 81.0(11)
O5 C24 C25 C26 28.7(14)
O5 C24 C25 C30 -154.0(9)
C30 C25 C26 C27 -1.3(17)
C24 C25 C26 C27 176.0(10)
C25 C26 C27 C28 0.4(18)
C26 C27 C28 C29 -2.1(18)
C27 C28 C29 C30 5(2)
C28 C29 C30 C25 -6(2)
C26 C25 C30 C29 3.8(17)
C24 C25 C30 C29 -173.4(11)
C32 O7 C31 O8 -7.2(16)
C32 O7 C31 N2 171.7(7)
C22 N2 C31 O8 151.4(10)
C19 N2 C31 O8 -37.9(13)
C22 N2 C31 O7 -27.6(13)
C19 N2 C31 O7 143.0(8)
C31 O7 C32 C35 69.1(11)
C31 O7 C32 C33 -171.2(8)
C31 O7 C32 C34 -57.6(11)
C21 C20 C36 F4 155.9(12)
C19 C20 C36 F4 -20.6(18)
C21 C20 C36 F6 29.5(19)
C19 C20 C36 F6 -147.0(10)
C21 C20 C36 F5 -76.1(17)
C19 C20 C36 F5 107.4(11)

loop_
_cod_related_entry_id
_cod_related_entry_database
_cod_related_entry_code
1 ChemSpider 9903059
